data_7007603
loop_
_publ_author_name
'Cox, Andrew R. F.'
'Gibson, Vernon C.'
'Marshall, Edward L.'
'White, Andrew J. P.'
'Yeldon, David'

_publ_section_title
;
 Coordination complexes bearing potentially tetradentate phenoxyamine
 ligands.
;
_journal_issue 42
_journal_name_full 'Dalton transactions (Cambridge, England : 2003)'
_journal_page_first 5014
_journal_page_last 5023
_journal_paper_doi 10.1039/b607753f
_journal_year 2006
_chemical_formula_sum 'C29 H55 N3 O Zn'
_chemical_formula_weight 527.13
_chemical_name_systematic
;
?
;
_space_group_IT_number 2
_symmetry_cell_setting triclinic
_symmetry_space_group_name_Hall '-P 1'
_symmetry_space_group_name_H-M 'P -1'
_atom_sites_solution_hydrogens geom
_atom_sites_solution_primary direct
_atom_sites_solution_secondary difmap
_audit_creation_method SHELXL-97
_cell_angle_alpha 67.774(13)
_cell_angle_beta 72.413(10)
_cell_angle_gamma 71.161(12)
_cell_formula_units_Z 4
_cell_length_a 14.7846(16)
_cell_length_b 15.365(2)
_cell_length_c 17.136(2)
_cell_measurement_temperature 173(2)
_cell_measurement_theta_max 32.6685
_cell_measurement_theta_min 4.1273
_cell_volume 3337.7(8)
_computing_cell_refinement 'CrysAlis RED, Oxford Diffraction Ltd'
_computing_data_collection 'CrysAlis CCD, Oxford Diffraction Ltd'
_computing_data_reduction 'CrysAlis RED, Oxford Diffraction Ltd'
_computing_molecular_graphics 'Bruker SHELXTL'
_computing_publication_material 'Bruker SHELXTL'
_computing_structure_refinement 'SHELXL-97 (Sheldrick, 1997)'
_computing_structure_solution 'SHELXS-97 (Sheldrick, 1990)'
_diffrn_ambient_temperature 173(2)
_diffrn_detector_area_resol_mean 15.9863
_diffrn_measured_fraction_theta_full 0.892
_diffrn_measured_fraction_theta_max 0.892
_diffrn_measurement_device_type 'OD Xcalibur 3'
_diffrn_measurement_method \w
_diffrn_radiation_monochromator graphite
_diffrn_radiation_source 'Enhance (Mo) X-ray Source'
_diffrn_radiation_type MoK\a
_diffrn_radiation_wavelength 0.71073
_diffrn_reflns_av_R_equivalents 0.0209
_diffrn_reflns_av_sigmaI/netI 0.0401
_diffrn_reflns_limit_h_max 22
_diffrn_reflns_limit_h_min -22
_diffrn_reflns_limit_k_max 13
_diffrn_reflns_limit_k_min -23
_diffrn_reflns_limit_l_max 23
_diffrn_reflns_limit_l_min -25
_diffrn_reflns_number 35768
_diffrn_reflns_theta_full 32.74
_diffrn_reflns_theta_max 32.74
_diffrn_reflns_theta_min 4.14
_exptl_absorpt_coefficient_mu 0.757
_exptl_absorpt_correction_T_max 0.81570
_exptl_absorpt_correction_T_min 0.76295
_exptl_absorpt_correction_type 'numeric analytical'
_exptl_crystal_colour Colourless
_exptl_crystal_density_diffrn 1.049
_exptl_crystal_density_method 'not measured'
_exptl_crystal_description blocks
_exptl_crystal_F_000 1152
_exptl_crystal_size_max 0.36
_exptl_crystal_size_mid 0.35
_exptl_crystal_size_min 0.33
_refine_diff_density_max 2.186
_refine_diff_density_min -1.273
_refine_diff_density_rms 0.096
_refine_ls_extinction_method none
_refine_ls_goodness_of_fit_ref 1.031
_refine_ls_hydrogen_treatment constr
_refine_ls_matrix_type full
_refine_ls_number_parameters 663
_refine_ls_number_reflns 22006
_refine_ls_number_restraints 624
_refine_ls_restrained_S_all 1.106
_refine_ls_R_factor_all 0.1112
_refine_ls_R_factor_gt 0.0812
_refine_ls_shift/su_max 0.001
_refine_ls_shift/su_mean 0.000
_refine_ls_structure_factor_coef Fsqd
_refine_ls_weighting_details 'calc w=1/[\s^2^(Fo^2^)+(0.1814P)^2^+0.0000P] where P=(Fo^2^+2Fc^2^)/3'
_refine_ls_weighting_scheme calc
_refine_ls_wR_factor_gt 0.2410
_refine_ls_wR_factor_ref 0.2795
_reflns_number_gt 12530
_reflns_number_total 22006
_reflns_threshold_expression >2sigma(I)
_cod_data_source_file b607753f.txt
_cod_data_source_block Compound_7a
_cod_depositor_comments
;
The following automatic conversions were performed:
'_symmetry_cell_setting' value 'Triclinic' changed to 'triclinic'
according to '/home/saulius/struct/CIF-dictionaries/cif_core.dic'
dictionary named 'cif_core.dic' version 2.4.1 from 2010-06-29.

Automatic conversion script
Id: cif_fix_enum 1527 2010-12-29 10:47:43Z saulius 
;
_cod_original_cell_volume 3337.8(8)
_cod_original_sg_symbol_H-M P-1
_cod_database_code 7007603

loop_
_symmetry_equiv_pos_as_xyz
'x, y, z'
'-x, -y, -z'

loop_
_atom_site_label
_atom_site_type_symbol
_atom_site_fract_x
_atom_site_fract_y
_atom_site_fract_z
_atom_site_U_iso_or_equiv
_atom_site_adp_type
_atom_site_occupancy
_atom_site_symmetry_multiplicity
_atom_site_calc_flag
_atom_site_refinement_flags
_atom_site_disorder_assembly
_atom_site_disorder_group
Zn Zn 0.53476(2) 0.82705(2) 0.705637(19) 0.04221(12) Uani 1 1 d . . .
O1 O 0.58114(14) 0.93938(14) 0.62164(13) 0.0483(4) Uani 1 1 d . . .
C1 C 0.6628(2) 0.9130(2) 0.56769(16) 0.0417(5) Uani 1 1 d . . .
C2 C 0.7501(2) 0.9401(2) 0.5563(2) 0.0518(7) Uani 1 1 d . . .
C3 C 0.8314(2) 0.9091(3) 0.4977(2) 0.0592(8) Uani 1 1 d . . .
H3A H 0.8896 0.9278 0.4897 0.071 Uiso 1 1 calc R . .
C4 C 0.8327(2) 0.8525(3) 0.45021(19) 0.0594(8) Uani 1 1 d . . .
C5 C 0.7466(2) 0.8281(2) 0.46171(18) 0.0525(7) Uani 1 1 d . . .
H5A H 0.7447 0.7898 0.4301 0.063 Uiso 1 1 calc R . .
C6 C 0.6628(2) 0.8579(2) 0.51801(17) 0.0450(6) Uani 1 1 d . . .
C7 C 0.5675(2) 0.8376(3) 0.52347(17) 0.0525(7) Uani 1 1 d . . .
H7A H 0.5181 0.8997 0.5106 0.063 Uiso 1 1 calc R . .
H7B H 0.5766 0.8074 0.4790 0.063 Uiso 1 1 calc R . .
N8 N 0.52987(17) 0.77297(19) 0.60921(14) 0.0475(5) Uani 1 1 d D A .
C9 C 0.4238(3) 0.7811(4) 0.6193(2) 0.0725(12) Uani 1 1 d . . .
H9A H 0.4049 0.7242 0.6664 0.087 Uiso 1 1 calc R . .
H9B H 0.4124 0.7804 0.5656 0.087 Uiso 1 1 calc R . .
C10 C 0.3607(3) 0.8717(4) 0.6391(3) 0.0825(14) Uani 1 1 d . . .
H10A H 0.3731 0.9286 0.5887 0.099 Uiso 1 1 calc R . .
H10B H 0.2912 0.8713 0.6500 0.099 Uiso 1 1 calc R . .
N11 N 0.38036(18) 0.88020(19) 0.71535(18) 0.0582(7) Uani 1 1 d . . .
C12 C 0.3326(3) 0.8176(3) 0.7972(2) 0.0667(9) Uani 1 1 d . . .
H12A H 0.3587 0.8156 0.8449 0.080 Uiso 1 1 calc R . .
H12B H 0.3511 0.7510 0.7939 0.080 Uiso 1 1 calc R . .
C13 C 0.2210(3) 0.8492(3) 0.8195(3) 0.0921(14) Uani 1 1 d . . .
H13A H 0.1962 0.8038 0.8741 0.138 Uiso 1 1 calc R . .
H13B H 0.1939 0.8499 0.7736 0.138 Uiso 1 1 calc R . .
H13C H 0.2015 0.9143 0.8252 0.138 Uiso 1 1 calc R . .
C14 C 0.3526(3) 0.9823(3) 0.7080(3) 0.0929(14) Uani 1 1 d U . .
H14A H 0.2813 1.0067 0.7111 0.111 Uiso 1 1 calc R . .
H14B H 0.3861 1.0190 0.6514 0.111 Uiso 1 1 calc R . .
C15 C 0.3794(5) 0.9984(4) 0.7793(4) 0.124(2) Uani 1 1 d U . .
H15A H 0.3604 1.0677 0.7728 0.186 Uiso 1 1 calc R . .
H15B H 0.4501 0.9748 0.7759 0.186 Uiso 1 1 calc R . .
H15C H 0.3451 0.9632 0.8353 0.186 Uiso 1 1 calc R . .
C16 C 0.5894(3) 0.6720(3) 0.6238(2) 0.0655(9) Uani 1 1 d D . .
H16A H 0.6571 0.6760 0.6165 0.079 Uiso 0.507(6) 1 calc PR A 1
H16B H 0.5682 0.6381 0.6856 0.079 Uiso 0.507(6) 1 calc PR A 1
H16C H 0.5730 0.6331 0.6826 0.079 Uiso 0.493(6) 1 d PR A 2
H16D H 0.6579 0.6700 0.6087 0.079 Uiso 0.493(6) 1 d PR A 2
C17 C 0.5974(5) 0.6045(4) 0.5779(4) 0.0534(15) Uani 0.507(6) 1 d PDU A 1
H17A H 0.6060 0.6403 0.5155 0.064 Uiso 0.507(6) 1 calc PR A 1
H17B H 0.5345 0.5855 0.5958 0.064 Uiso 0.507(6) 1 calc PR A 1
N18 N 0.6779(7) 0.5134(5) 0.5903(6) 0.092(4) Uani 0.507(6) 1 d PDU A 1
C19 C 0.7687(7) 0.5397(7) 0.5265(7) 0.105(3) Uani 0.507(6) 1 d PDU A 1
H19A H 0.7640 0.5447 0.4684 0.127 Uiso 0.507(6) 1 calc PR A 1
H19B H 0.7717 0.6039 0.5245 0.127 Uiso 0.507(6) 1 calc PR A 1
C20 C 0.8589(8) 0.4691(10) 0.5478(9) 0.137(4) Uani 0.507(6) 1 d PDU A 1
H20A H 0.9150 0.4896 0.5042 0.206 Uiso 0.507(6) 1 calc PR A 1
H20B H 0.8569 0.4055 0.5489 0.206 Uiso 0.507(6) 1 calc PR A 1
H20C H 0.8650 0.4651 0.6045 0.206 Uiso 0.507(6) 1 calc PR A 1
C21 C 0.6498(10) 0.4429(7) 0.5676(8) 0.127(3) Uani 0.507(6) 1 d PDU A 1
H21A H 0.7080 0.4070 0.5357 0.152 Uiso 0.507(6) 1 calc PR A 1
H21B H 0.6015 0.4775 0.5301 0.152 Uiso 0.507(6) 1 calc PR A 1
C22 C 0.6056(13) 0.3717(10) 0.6502(9) 0.161(5) Uani 0.507(6) 1 d PDU A 1
H22A H 0.5866 0.3255 0.6352 0.242 Uiso 0.507(6) 1 calc PR A 1
H22B H 0.5480 0.4074 0.6815 0.242 Uiso 0.507(6) 1 calc PR A 1
H22C H 0.6541 0.3366 0.6867 0.242 Uiso 0.507(6) 1 calc PR A 1
C17A C 0.5606(5) 0.6368(6) 0.5571(5) 0.0590(18) Uiso 0.493(6) 1 d PDU A 2
H17C H 0.5153 0.5935 0.5881 0.071 Uiso 0.493(6) 1 calc PR A 2
H17D H 0.5304 0.6929 0.5127 0.071 Uiso 0.493(6) 1 calc PR A 2
N18A N 0.6554(5) 0.5852(5) 0.5187(5) 0.084(2) Uiso 0.493(6) 1 d PDU A 2
C19A C 0.6466(10) 0.5580(8) 0.4480(6) 0.117(3) Uiso 0.493(6) 1 d PDU A 2
H19C H 0.5870 0.5334 0.4655 0.140 Uiso 0.493(6) 1 calc PR A 2
H19D H 0.7035 0.5053 0.4368 0.140 Uiso 0.493(6) 1 calc PR A 2
C20A C 0.6413(12) 0.6466(10) 0.3626(7) 0.133(4) Uiso 0.493(6) 1 d PDU A 2
H20D H 0.6350 0.6261 0.3172 0.200 Uiso 0.493(6) 1 calc PR A 2
H20E H 0.7010 0.6701 0.3442 0.200 Uiso 0.493(6) 1 calc PR A 2
H20F H 0.5846 0.6987 0.3732 0.200 Uiso 0.493(6) 1 calc PR A 2
C21A C 0.6816(10) 0.4948(10) 0.5904(9) 0.113(5) Uiso 0.493(6) 1 d PDU A 2
H21C H 0.6376 0.4523 0.6030 0.136 Uiso 0.493(6) 1 calc PR A 2
H21D H 0.6731 0.5114 0.6431 0.136 Uiso 0.493(6) 1 calc PR A 2
C22A C 0.7860(11) 0.4423(12) 0.5657(12) 0.164(6) Uiso 0.493(6) 1 d PDU A 2
H22D H 0.8022 0.3830 0.6129 0.245 Uiso 0.493(6) 1 calc PR A 2
H22E H 0.8295 0.4841 0.5545 0.245 Uiso 0.493(6) 1 calc PR A 2
H22F H 0.7941 0.4257 0.5137 0.245 Uiso 0.493(6) 1 calc PR A 2
C23 C 0.7543(3) 1.0014(2) 0.6073(2) 0.0599(8) Uani 1 1 d . . .
C24 C 0.7301(3) 0.9483(3) 0.7033(2) 0.0725(11) Uani 1 1 d . . .
H24A H 0.6656 0.9346 0.7182 0.109 Uiso 1 1 calc R . .
H24B H 0.7297 0.9888 0.7360 0.109 Uiso 1 1 calc R . .
H24C H 0.7794 0.8874 0.7175 0.109 Uiso 1 1 calc R . .
C25 C 0.6816(4) 1.0978(3) 0.5857(3) 0.0883(14) Uani 1 1 d . . .
H25A H 0.6159 1.0872 0.5997 0.132 Uiso 1 1 calc R . .
H25B H 0.6985 1.1324 0.5242 0.132 Uiso 1 1 calc R . .
H25C H 0.6833 1.1364 0.6194 0.132 Uiso 1 1 calc R . .
C26 C 0.8555(4) 1.0226(4) 0.5848(4) 0.1051(17) Uani 1 1 d . . .
H26A H 0.9049 0.9615 0.5972 0.158 Uiso 1 1 calc R . .
H26B H 0.8555 1.0608 0.6195 0.158 Uiso 1 1 calc R . .
H26C H 0.8706 1.0590 0.5235 0.158 Uiso 1 1 calc R . .
C27 C 0.9269(3) 0.8224(4) 0.3877(2) 0.0818(12) Uani 1 1 d . . .
C28 C 1.0107(3) 0.7739(5) 0.4361(4) 0.1070(17) Uani 1 1 d . . .
H28A H 0.9979 0.7141 0.4809 0.160 Uiso 1 1 calc R . .
H28B H 1.0161 0.8178 0.4628 0.160 Uiso 1 1 calc R . .
H28C H 1.0719 0.7587 0.3957 0.160 Uiso 1 1 calc R . .
C29 C 0.9541(4) 0.9164(5) 0.3189(3) 0.117(2) Uani 1 1 d . . .
H29A H 0.9026 0.9515 0.2856 0.175 Uiso 1 1 calc R . .
H29B H 1.0161 0.8991 0.2801 0.175 Uiso 1 1 calc R . .
H29C H 0.9607 0.9575 0.3478 0.175 Uiso 1 1 calc R . .
C30 C 0.9152(4) 0.7614(6) 0.3447(4) 0.127(2) Uani 1 1 d U . .
H30A H 0.8980 0.7025 0.3880 0.191 Uiso 1 1 calc R . .
H30B H 0.9765 0.7440 0.3053 0.191 Uiso 1 1 calc R . .
H30C H 0.8631 0.7971 0.3121 0.191 Uiso 1 1 calc R . .
C31 C 0.5833(4) 0.7411(4) 0.8107(3) 0.0979(16) Uani 1 1 d U . .
H31A H 0.5539 0.6845 0.8342 0.117 Uiso 1 1 calc R . .
H31B H 0.6547 0.7168 0.7941 0.117 Uiso 1 1 calc R . .
C32 C 0.5641(6) 0.7834(6) 0.8818(4) 0.132(2) Uani 1 1 d U . .
H32A H 0.5914 0.7340 0.9304 0.198 Uiso 1 1 calc R . .
H32B H 0.4935 0.8059 0.9007 0.198 Uiso 1 1 calc R . .
H32C H 0.5948 0.8381 0.8606 0.198 Uiso 1 1 calc R . .
Zn' Zn 0.93415(3) 0.34204(2) 0.21767(2) 0.05366(13) Uani 1 1 d . . .
O1' O 0.87242(15) 0.45266(14) 0.13210(14) 0.0523(5) Uani 1 1 d . . .
C1' C 0.8452(2) 0.4250(2) 0.07983(19) 0.0523(7) Uani 1 1 d . . .
C2' C 0.7464(2) 0.4504(2) 0.0709(2) 0.0573(8) Uani 1 1 d . . .
C3' C 0.7249(2) 0.4181(3) 0.0144(2) 0.0654(9) Uani 1 1 d . . .
H3'A H 0.6588 0.4347 0.0092 0.078 Uiso 1 1 calc R . .
C4' C 0.7949(3) 0.3623(3) -0.0356(2) 0.0647(9) Uani 1 1 d . . .
C5' C 0.8904(2) 0.3375(2) -0.0243(2) 0.0607(8) Uani 1 1 d . . .
H5'A H 0.9396 0.2984 -0.0555 0.073 Uiso 1 1 calc R . .
C6' C 0.9166(2) 0.3680(2) 0.03126(18) 0.0506(7) Uani 1 1 d . . .
C7' C 1.0221(2) 0.3478(2) 0.03514(18) 0.0593(8) Uani 1 1 d . . .
H7'A H 1.0635 0.3158 -0.0084 0.071 Uiso 1 1 calc R . .
H7'B H 1.0397 0.4100 0.0200 0.071 Uiso 1 1 calc R . .
N8' N 1.0439(2) 0.2849(2) 0.12220(15) 0.0616(7) Uani 1 1 d D B .
C9' C 1.1352(3) 0.2944(3) 0.1318(2) 0.0846(14) Uani 1 1 d . . .
H9'A H 1.1852 0.2922 0.0786 0.101 Uiso 1 1 calc R . .
H9'B H 1.1590 0.2387 0.1799 0.101 Uiso 1 1 calc R . .
C10' C 1.1242(3) 0.3853(3) 0.1490(2) 0.0715(11) Uani 1 1 d . . .
H10C H 1.1087 0.4410 0.0979 0.086 Uiso 1 1 calc R . .
H10D H 1.1868 0.3857 0.1586 0.086 Uiso 1 1 calc R . .
N11' N 1.0452(2) 0.3967(2) 0.22613(16) 0.0594(7) Uani 1 1 d . . .
C12' C 1.0789(3) 0.3345(3) 0.3092(2) 0.0738(11) Uani 1 1 d . . .
H12C H 1.1049 0.2672 0.3073 0.089 Uiso 1 1 calc R . .
H12D H 1.0212 0.3349 0.3571 0.089 Uiso 1 1 calc R . .
C13' C 1.1556(4) 0.3631(5) 0.3299(3) 0.1115(19) Uani 1 1 d U . .
H13D H 1.1720 0.3178 0.3847 0.167 Uiso 1 1 calc R . .
H13E H 1.1302 0.4287 0.3343 0.167 Uiso 1 1 calc R . .
H13F H 1.2142 0.3612 0.2840 0.167 Uiso 1 1 calc R . .
C14' C 1.0081(3) 0.5005(3) 0.2208(3) 0.0700(9) Uani 1 1 d . . .
H14C H 0.9886 0.5377 0.1646 0.084 Uiso 1 1 calc R . .
H14D H 1.0615 0.5246 0.2229 0.084 Uiso 1 1 calc R . .
C15' C 0.9227(4) 0.5184(3) 0.2916(3) 0.0811(11) Uani 1 1 d . . .
H15D H 0.9014 0.5878 0.2845 0.122 Uiso 1 1 calc R . .
H15E H 0.9420 0.4832 0.3474 0.122 Uiso 1 1 calc R . .
H15F H 0.8690 0.4958 0.2893 0.122 Uiso 1 1 calc R . .
C16' C 1.0427(4) 0.1832(3) 0.1400(2) 0.0856(15) Uani 1 1 d D . .
H16E H 1.0294 0.1554 0.2035 0.103 Uiso 0.593(6) 1 calc PR B 1
H16F H 0.9837 0.1868 0.1218 0.103 Uiso 0.593(6) 1 calc PR B 1
H16G H 0.9899 0.1810 0.1196 0.103 Uiso 0.407(6) 1 d PR B 2
H16H H 1.0358 0.1482 0.2004 0.103 Uiso 0.407(6) 1 d PR B 2
C17' C 1.1195(6) 0.1082(5) 0.1086(4) 0.078(2) Uani 0.593(6) 1 d PDU B 1
H17E H 1.1769 0.0938 0.1335 0.093 Uiso 0.593(6) 1 calc PR B 1
H17F H 1.0955 0.0484 0.1303 0.093 Uiso 0.593(6) 1 calc PR B 1
N18' N 1.1509(6) 0.1326(5) 0.0155(4) 0.095(3) Uani 0.593(6) 1 d PDU B 1
C19' C 1.0846(6) 0.0984(7) -0.0158(5) 0.110(3) Uani 0.593(6) 1 d PDU B 1
H19E H 1.0998 0.0269 0.0020 0.132 Uiso 0.593(6) 1 calc PR B 1
H19F H 1.0150 0.1224 0.0082 0.132 Uiso 0.593(6) 1 calc PR B 1
C20' C 1.1066(11) 0.1411(11) -0.1151(6) 0.168(5) Uani 0.593(6) 1 d PDU B 1
H20G H 1.0663 0.1220 -0.1390 0.253 Uiso 0.593(6) 1 calc PR B 1
H20H H 1.1758 0.1166 -0.1377 0.253 Uiso 0.593(6) 1 calc PR B 1
H20I H 1.0917 0.2119 -0.1315 0.253 Uiso 0.593(6) 1 calc PR B 1
C21' C 1.2514(7) 0.0771(9) -0.0096(8) 0.142(4) Uani 0.593(6) 1 d PDU B 1
H21E H 1.2658 0.0866 -0.0722 0.171 Uiso 0.593(6) 1 calc PR B 1
H21F H 1.2555 0.0074 0.0211 0.171 Uiso 0.593(6) 1 calc PR B 1
C22' C 1.3285(8) 0.1078(11) 0.0108(11) 0.175(5) Uani 0.593(6) 1 d PDU B 1
H22G H 1.3936 0.0695 -0.0073 0.263 Uiso 0.593(6) 1 calc PR B 1
H22H H 1.3157 0.0968 0.0729 0.263 Uiso 0.593(6) 1 calc PR B 1
H22I H 1.3255 0.1766 -0.0201 0.263 Uiso 0.593(6) 1 calc PR B 1
C17B C 1.1464(7) 0.1428(8) 0.0803(8) 0.078(3) Uiso 0.407(6) 1 d PDU B 2
H17G H 1.1832 0.1939 0.0489 0.094 Uiso 0.407(6) 1 calc PR B 2
H17H H 1.1875 0.0862 0.1160 0.094 Uiso 0.407(6) 1 calc PR B 2
N18B N 1.1171(10) 0.1162(10) 0.0218(7) 0.105(5) Uiso 0.407(6) 1 d PDU B 2
C19B C 1.0881(14) 0.0203(12) 0.0773(10) 0.162(5) Uiso 0.407(6) 1 d PDU B 2
H19G H 1.1452 -0.0343 0.0720 0.195 Uiso 0.407(6) 1 calc PR B 2
H19H H 1.0679 0.0181 0.1385 0.195 Uiso 0.407(6) 1 calc PR B 2
C20B C 1.0065(14) 0.0093(15) 0.0506(14) 0.164(5) Uiso 0.407(6) 1 d PDU . 2
H20J H 0.9916 -0.0536 0.0853 0.246 Uiso 0.407(6) 1 calc PR B 2
H20K H 1.0256 0.0133 -0.0104 0.246 Uiso 0.407(6) 1 calc PR B 2
H20L H 0.9485 0.0610 0.0592 0.246 Uiso 0.407(6) 1 calc PR B 2
C21B C 1.1861(12) 0.1086(10) -0.0556(7) 0.120(4) Uiso 0.407(6) 1 d PDU B 2
H21G H 1.1756 0.0583 -0.0724 0.143 Uiso 0.407(6) 1 calc PR B 2
H21H H 1.2523 0.0855 -0.0427 0.143 Uiso 0.407(6) 1 calc PR B 2
C22B C 1.1842(11) 0.2005(9) -0.1330(8) 0.104(4) Uiso 0.407(6) 1 d PDU B 2
H22J H 1.2369 0.1875 -0.1810 0.156 Uiso 0.407(6) 1 calc PR B 2
H22K H 1.1931 0.2518 -0.1173 0.156 Uiso 0.407(6) 1 calc PR B 2
H22L H 1.1212 0.2212 -0.1503 0.156 Uiso 0.407(6) 1 calc PR B 2
C23' C 0.6668(2) 0.5131(3) 0.1218(3) 0.0650(9) Uani 1 1 d . . .
C24' C 0.6646(4) 0.4639(3) 0.2196(3) 0.0953(16) Uani 1 1 d . . .
H24D H 0.7295 0.4517 0.2306 0.143 Uiso 1 1 calc R . .
H24E H 0.6457 0.4024 0.2384 0.143 Uiso 1 1 calc R . .
H24F H 0.6171 0.5064 0.2515 0.143 Uiso 1 1 calc R . .
C25' C 0.6903(3) 0.6113(3) 0.0970(3) 0.0710(10) Uani 1 1 d . . .
H25D H 0.7548 0.6014 0.1080 0.107 Uiso 1 1 calc R . .
H25E H 0.6408 0.6500 0.1313 0.107 Uiso 1 1 calc R . .
H25F H 0.6905 0.6452 0.0357 0.107 Uiso 1 1 calc R . .
C26' C 0.5654(3) 0.5310(4) 0.1049(4) 0.111(2) Uani 1 1 d . . .
H26D H 0.5667 0.5614 0.0431 0.167 Uiso 1 1 calc R . .
H26E H 0.5178 0.5739 0.1364 0.167 Uiso 1 1 calc R . .
H26F H 0.5469 0.4692 0.1245 0.167 Uiso 1 1 calc R . .
C27' C 0.7641(3) 0.3310(4) -0.0936(3) 0.0898(14) Uani 1 1 d . . .
C28' C 0.6896(5) 0.2673(5) -0.0430(4) 0.126(2) Uani 1 1 d U . .
H28D H 0.6327 0.3032 -0.0112 0.189 Uiso 1 1 calc R . .
H28E H 0.7202 0.2082 -0.0024 0.189 Uiso 1 1 calc R . .
H28F H 0.6688 0.2502 -0.0834 0.189 Uiso 1 1 calc R . .
C29' C 0.7134(4) 0.4231(5) -0.1610(3) 0.1062(18) Uani 1 1 d . . .
H29D H 0.6577 0.4613 -0.1303 0.159 Uiso 1 1 calc R . .
H29E H 0.6907 0.4024 -0.1979 0.159 Uiso 1 1 calc R . .
H29F H 0.7605 0.4625 -0.1966 0.159 Uiso 1 1 calc R . .
C30' C 0.8499(4) 0.2742(5) -0.1454(4) 0.1124(19) Uani 1 1 d . . .
H30D H 0.8958 0.3148 -0.1812 0.169 Uiso 1 1 calc R . .
H30E H 0.8255 0.2552 -0.1823 0.169 Uiso 1 1 calc R . .
H30F H 0.8833 0.2161 -0.1057 0.169 Uiso 1 1 calc R . .
C31' C 0.8688(4) 0.2565(3) 0.3247(2) 0.0846(14) Uani 1 1 d . . .
H31C H 0.8244 0.2325 0.3089 0.102 Uiso 1 1 calc R . .
H31D H 0.9194 0.1996 0.3483 0.102 Uiso 1 1 calc R . .
C32' C 0.8107(4) 0.3007(3) 0.3956(3) 0.0950(16) Uani 1 1 d . . .
H32D H 0.7819 0.2522 0.4447 0.143 Uiso 1 1 calc R . .
H32E H 0.7587 0.3559 0.3741 0.143 Uiso 1 1 calc R . .
H32F H 0.8540 0.3227 0.4138 0.143 Uiso 1 1 calc R . .

loop_
_atom_site_aniso_label
_atom_site_aniso_U_11
_atom_site_aniso_U_22
_atom_site_aniso_U_33
_atom_site_aniso_U_23
_atom_site_aniso_U_13
_atom_site_aniso_U_12
Zn 0.03945(18) 0.0457(2) 0.03597(17) -0.01142(13) -0.00837(12) -0.00387(13)
O1 0.0423(10) 0.0491(10) 0.0526(11) -0.0129(9) -0.0121(9) -0.0110(8)
C1 0.0419(13) 0.0453(13) 0.0352(11) -0.0023(10) -0.0106(10) -0.0166(11)
C2 0.0494(15) 0.0598(16) 0.0475(14) -0.0026(13) -0.0182(12) -0.0239(13)
C3 0.0484(16) 0.078(2) 0.0493(16) -0.0021(15) -0.0112(13) -0.0328(15)
C4 0.0493(16) 0.086(2) 0.0387(14) -0.0074(15) -0.0027(12) -0.0304(16)
C5 0.0548(16) 0.0694(19) 0.0335(12) -0.0101(12) -0.0023(11) -0.0283(15)
C6 0.0418(13) 0.0613(16) 0.0327(11) -0.0049(11) -0.0063(10) -0.0261(12)
C7 0.0521(16) 0.079(2) 0.0330(12) -0.0115(13) -0.0027(11) -0.0361(15)
N8 0.0466(12) 0.0656(15) 0.0360(10) -0.0143(10) 0.0002(9) -0.0305(11)
C9 0.063(2) 0.124(3) 0.0409(15) -0.0076(18) -0.0053(14) -0.061(2)
C10 0.0382(16) 0.114(3) 0.059(2) 0.019(2) -0.0153(15) -0.0216(19)
N11 0.0398(12) 0.0501(13) 0.0545(14) 0.0008(11) 0.0001(11) -0.0009(10)
C12 0.0580(19) 0.0593(18) 0.0518(17) -0.0054(15) 0.0134(14) -0.0109(15)
C13 0.057(2) 0.083(3) 0.099(3) -0.018(2) 0.025(2) -0.020(2)
C14 0.0534(19) 0.0580(19) 0.109(3) -0.002(2) 0.017(2) 0.0023(15)
C15 0.121(4) 0.078(3) 0.136(5) -0.056(3) 0.045(4) -0.015(3)
C16 0.080(2) 0.065(2) 0.0573(18) -0.0293(16) 0.0144(16) -0.0394(18)
C17 0.057(4) 0.050(3) 0.056(3) -0.021(3) -0.017(3) -0.004(3)
N18 0.141(8) 0.050(4) 0.091(6) -0.046(4) -0.025(5) 0.001(4)
C19 0.133(7) 0.094(6) 0.097(6) -0.042(5) -0.011(6) -0.035(6)
C20 0.137(9) 0.149(9) 0.141(9) -0.085(8) 0.027(8) -0.056(8)
C21 0.180(8) 0.082(5) 0.134(7) -0.058(5) -0.011(7) -0.044(6)
C22 0.182(11) 0.166(10) 0.163(10) -0.099(8) 0.014(9) -0.065(9)
C23 0.068(2) 0.0509(16) 0.071(2) -0.0116(15) -0.0343(17) -0.0172(15)
C24 0.104(3) 0.0563(19) 0.066(2) -0.0190(17) -0.048(2) -0.0030(19)
C25 0.115(4) 0.0452(18) 0.122(4) -0.004(2) -0.070(3) -0.024(2)
C26 0.088(3) 0.131(4) 0.137(5) -0.057(4) -0.028(3) -0.056(3)
C27 0.054(2) 0.131(4) 0.0480(18) -0.016(2) 0.0052(15) -0.034(2)
C28 0.060(2) 0.149(5) 0.100(4) -0.044(4) 0.001(2) -0.019(3)
C29 0.083(3) 0.167(6) 0.069(3) -0.003(3) 0.015(2) -0.059(4)
C30 0.087(3) 0.211(7) 0.115(4) -0.112(5) 0.042(3) -0.062(4)
C31 0.133(4) 0.087(3) 0.074(3) 0.004(2) -0.070(3) -0.016(3)
C32 0.161(6) 0.182(6) 0.074(3) -0.010(4) -0.036(4) -0.092(5)
Zn' 0.0592(2) 0.0429(2) 0.03619(18) -0.00511(14) 0.00726(15) -0.00717(15)
O1' 0.0477(11) 0.0425(10) 0.0501(11) -0.0090(9) -0.0008(9) -0.0041(8)
C1' 0.0458(14) 0.0401(13) 0.0441(14) 0.0011(11) 0.0063(11) -0.0070(11)
C2' 0.0454(15) 0.0484(16) 0.0593(18) -0.0124(14) 0.0107(13) -0.0122(12)
C3' 0.0437(16) 0.067(2) 0.070(2) -0.0199(17) 0.0123(15) -0.0170(14)
C4' 0.0559(18) 0.072(2) 0.0576(18) -0.0211(17) 0.0151(15) -0.0271(16)
C5' 0.0545(17) 0.0531(17) 0.0471(16) -0.0096(13) 0.0157(13) -0.0086(14)
C6' 0.0476(15) 0.0448(14) 0.0347(12) -0.0019(11) 0.0036(11) -0.0027(11)
C7' 0.0500(16) 0.0569(17) 0.0351(13) -0.0009(12) 0.0017(11) 0.0078(13)
N8' 0.0565(15) 0.0558(14) 0.0329(11) -0.0009(10) -0.0001(10) 0.0141(12)
C9' 0.0548(19) 0.100(3) 0.0400(16) 0.0006(18) -0.0035(14) 0.0249(19)
C10' 0.0536(18) 0.082(2) 0.0404(15) 0.0118(16) -0.0062(13) -0.0067(17)
N11' 0.0556(15) 0.0571(15) 0.0394(12) 0.0058(11) -0.0059(11) -0.0081(12)
C12' 0.069(2) 0.076(2) 0.0401(15) 0.0040(16) -0.0075(15) -0.0011(18)
C13' 0.082(3) 0.156(5) 0.064(2) 0.013(3) -0.031(2) -0.027(3)
C14' 0.071(2) 0.059(2) 0.073(2) -0.0007(17) -0.0198(19) -0.0257(17)
C15' 0.091(3) 0.064(2) 0.082(3) -0.026(2) -0.011(2) -0.013(2)
C16' 0.124(4) 0.0547(19) 0.0368(15) -0.0119(14) -0.0105(19) 0.023(2)
C17' 0.078(4) 0.069(4) 0.060(4) -0.019(3) -0.016(3) 0.016(4)
N18' 0.120(7) 0.070(4) 0.056(3) -0.033(3) 0.015(4) 0.014(4)
C19' 0.119(6) 0.130(6) 0.106(5) -0.076(5) -0.058(4) 0.019(5)
C20' 0.166(9) 0.216(10) 0.093(6) -0.080(7) -0.029(6) 0.034(8)
C21' 0.141(7) 0.129(7) 0.133(7) -0.053(6) -0.016(6) 0.002(6)
C22' 0.149(9) 0.156(9) 0.188(10) -0.081(8) 0.031(8) -0.022(8)
C23' 0.0422(15) 0.0577(18) 0.076(2) -0.0211(17) 0.0132(15) -0.0099(13)
C24' 0.101(3) 0.062(2) 0.075(3) -0.0196(19) 0.046(2) -0.018(2)
C25' 0.0512(18) 0.0518(18) 0.086(3) -0.0143(18) 0.0001(17) -0.0034(14)
C26' 0.0383(18) 0.129(4) 0.177(6) -0.093(4) 0.018(3) -0.018(2)
C27' 0.074(3) 0.123(4) 0.084(3) -0.052(3) 0.026(2) -0.055(3)
C28' 0.119(4) 0.171(6) 0.116(4) -0.074(4) 0.044(3) -0.099(4)
C29' 0.089(3) 0.173(6) 0.080(3) -0.046(4) 0.000(3) -0.068(4)
C30' 0.102(4) 0.148(5) 0.111(4) -0.083(4) 0.026(3) -0.053(4)
C31' 0.119(4) 0.059(2) 0.0532(19) -0.0124(17) 0.026(2) -0.038(2)
C32' 0.124(4) 0.083(3) 0.060(2) -0.024(2) 0.037(2) -0.050(3)

loop_
_atom_type_symbol
_atom_type_description
_atom_type_scat_dispersion_real
_atom_type_scat_dispersion_imag
_atom_type_scat_source
C C 0.0033 0.0016 'International Tables Vol C Tables 4.2.6.8 and 6.1.1.4'
H H 0.0000 0.0000 'International Tables Vol C Tables 4.2.6.8 and 6.1.1.4'
N N 0.0061 0.0033 'International Tables Vol C Tables 4.2.6.8 and 6.1.1.4'
O O 0.0106 0.0060 'International Tables Vol C Tables 4.2.6.8 and 6.1.1.4'
Zn Zn 0.2839 1.4301 'International Tables Vol C Tables 4.2.6.8 and 6.1.1.4'

loop_
_geom_angle_atom_site_label_1
_geom_angle_atom_site_label_2
_geom_angle_atom_site_label_3
_geom_angle
_geom_angle_site_symmetry_1
_geom_angle_site_symmetry_3
_geom_angle_publ_flag
O1 Zn C31 127.12(18) . . ?
O1 Zn N11 100.98(9) . . ?
C31 Zn N11 118.2(2) . . ?
O1 Zn N8 93.67(9) . . ?
C31 Zn N8 121.97(17) . . ?
N11 Zn N8 85.26(11) . . ?
C1 O1 Zn 111.28(16) . . ?
O1 C1 C6 119.2(2) . . ?
O1 C1 C2 122.6(3) . . ?
C6 C1 C2 118.2(3) . . ?
C3 C2 C1 118.0(3) . . ?
C3 C2 C23 121.4(3) . . ?
C1 C2 C23 120.7(3) . . ?
C4 C3 C2 124.3(3) . . ?
C5 C4 C3 116.6(3) . . ?
C5 C4 C27 123.8(3) . . ?
C3 C4 C27 119.6(3) . . ?
C4 C5 C6 121.9(3) . . ?
C5 C6 C1 121.0(2) . . ?
C5 C6 C7 120.7(3) . . ?
C1 C6 C7 118.2(3) . . ?
N8 C7 C6 113.4(2) . . ?
C16 N8 C7 111.4(2) . . ?
C16 N8 C9 113.2(3) . . ?
C7 N8 C9 110.1(2) . . ?
C16 N8 Zn 109.48(19) . . ?
C7 N8 Zn 108.02(17) . . ?
C9 N8 Zn 104.3(2) . . ?
N8 C9 C10 112.3(3) . . ?
N11 C10 C9 111.5(3) . . ?
C14 N11 C10 107.5(3) . . ?
C14 N11 C12 114.4(3) . . ?
C10 N11 C12 111.9(3) . . ?
C14 N11 Zn 109.9(2) . . ?
C10 N11 Zn 105.3(2) . . ?
C12 N11 Zn 107.4(2) . . ?
N11 C12 C13 115.3(3) . . ?
N11 C14 C15 111.0(4) . . ?
C17 C16 N8 127.1(4) . . ?
C17 C16 C17A 24.9(3) . . ?
N8 C16 C17A 102.4(4) . . ?
C16 C17 N18 117.5(5) . . ?
C21 N18 C17 107.3(8) . . ?
C21 N18 C19 108.8(7) . . ?
C17 N18 C19 106.6(7) . . ?
C20 C19 N18 113.1(9) . . ?
N18 C21 C22 109.5(9) . . ?
N18A C17A C16 102.7(5) . . ?
C17A N18A C19A 110.9(7) . . ?
C17A N18A C21A 103.9(7) . . ?
C19A N18A C21A 108.6(8) . . ?
N18A C19A C20A 111.8(9) . . ?
N18A C21A C22A 110.1(11) . . ?
C25 C23 C24 109.8(4) . . ?
C25 C23 C2 109.5(3) . . ?
C24 C23 C2 109.4(3) . . ?
C25 C23 C26 107.1(4) . . ?
C24 C23 C26 109.0(4) . . ?
C2 C23 C26 112.0(3) . . ?
C30 C27 C28 112.7(5) . . ?
C30 C27 C4 111.9(3) . . ?
C28 C27 C4 109.1(3) . . ?
C30 C27 C29 109.6(4) . . ?
C28 C27 C29 105.3(4) . . ?
C4 C27 C29 108.0(4) . . ?
C32 C31 Zn 117.1(4) . . ?
O1' Zn' C31' 127.46(18) . . ?
O1' Zn' N11' 100.68(9) . . ?
C31' Zn' N11' 118.24(18) . . ?
O1' Zn' N8' 93.52(9) . . ?
C31' Zn' N8' 121.64(14) . . ?
N11' Zn' N8' 85.57(12) . . ?
C1' O1' Zn' 111.53(17) . . ?
O1' C1' C6' 119.0(3) . . ?
O1' C1' C2' 122.5(3) . . ?
C6' C1' C2' 118.5(3) . . ?
C3' C2' C1' 118.3(3) . . ?
C3' C2' C23' 121.4(3) . . ?
C1' C2' C23' 120.2(3) . . ?
C2' C3' C4' 124.2(3) . . ?
C5' C4' C3' 115.9(3) . . ?
C5' C4' C27' 124.1(3) . . ?
C3' C4' C27' 119.9(4) . . ?
C4' C5' C6' 122.5(3) . . ?
C5' C6' C1' 120.5(3) . . ?
C5' C6' C7' 120.7(3) . . ?
C1' C6' C7' 118.6(3) . . ?
N8' C7' C6' 113.2(2) . . ?
C9' N8' C16' 112.9(3) . . ?
C9' N8' C7' 110.7(3) . . ?
C16' N8' C7' 111.9(3) . . ?
C9' N8' Zn' 103.8(2) . . ?
C16' N8' Zn' 109.3(2) . . ?
C7' N8' Zn' 107.80(16) . . ?
N8' C9' C10' 113.0(3) . . ?
C9' C10' N11' 112.1(3) . . ?
C14' N11' C10' 110.2(3) . . ?
C14' N11' C12' 112.6(3) . . ?
C10' N11' C12' 111.6(3) . . ?
C14' N11' Zn' 110.5(2) . . ?
C10' N11' Zn' 103.9(2) . . ?
C12' N11' Zn' 107.7(2) . . ?
N11' C12' C13' 116.5(4) . . ?
N11' C14' C15' 113.2(3) . . ?
C17' C16' N8' 128.1(5) . . ?
C17' C16' C17B 25.5(4) . . ?
N8' C16' C17B 102.8(5) . . ?
N18' C17' C16' 115.4(5) . . ?
C17' N18' C21' 111.5(7) . . ?
C17' N18' C19' 106.6(7) . . ?
C21' N18' C19' 105.5(6) . . ?
C20' C19' N18' 105.6(8) . . ?
N18' C21' C22' 112.6(9) . . ?
N18B C17B C16' 103.8(8) . . ?
C21B N18B C17B 117.1(11) . . ?
C21B N18B C19B 112.4(11) . . ?
C17B N18B C19B 103.5(9) . . ?
C20B C19B N18B 111.4(12) . . ?
C19B C20B C20B 134(2) . 2_755 ?
N18B C21B C22B 116.8(11) . . ?
C26' C23' C25' 108.2(3) . . ?
C26' C23' C2' 112.5(4) . . ?
C25' C23' C2' 109.7(3) . . ?
C26' C23' C24' 109.2(4) . . ?
C25' C23' C24' 107.4(4) . . ?
C2' C23' C24' 109.7(3) . . ?
C4' C27' C30' 112.9(4) . . ?
C4' C27' C28' 111.6(4) . . ?
C30' C27' C28' 107.9(4) . . ?
C4' C27' C29' 109.5(4) . . ?
C30' C27' C29' 106.9(4) . . ?
C28' C27' C29' 107.8(5) . . ?
C32' C31' Zn' 116.7(3) . . ?

loop_
_geom_bond_atom_site_label_1
_geom_bond_atom_site_label_2
_geom_bond_distance
_geom_bond_site_symmetry_2
_geom_bond_publ_flag
Zn O1 1.952(2) . ?
Zn C31 1.967(4) . ?
Zn N11 2.139(3) . ?
Zn N8 2.139(2) . ?
O1 C1 1.331(3) . ?
C1 C6 1.410(4) . ?
C1 C2 1.418(4) . ?
C2 C3 1.393(5) . ?
C2 C23 1.533(5) . ?
C3 C4 1.389(5) . ?
C4 C5 1.379(4) . ?
C4 C27 1.535(5) . ?
C5 C6 1.386(4) . ?
C6 C7 1.508(4) . ?
C7 N8 1.488(4) . ?
N8 C16 1.483(5) . ?
N8 C9 1.494(4) . ?
C9 C10 1.500(7) . ?
C10 N11 1.480(5) . ?
N11 C14 1.453(5) . ?
N11 C12 1.487(4) . ?
C12 C13 1.532(5) . ?
C14 C15 1.515(9) . ?
C16 C17 1.480(6) . ?
C16 C17A 1.640(7) . ?
C17 N18 1.508(9) . ?
N18 C21 1.485(10) . ?
N18 C19 1.514(10) . ?
C19 C20 1.466(12) . ?
C21 C22 1.535(12) . ?
C17A N18A 1.465(9) . ?
N18A C19A 1.473(10) . ?
N18A C21A 1.496(11) . ?
C19A C20A 1.580(12) . ?
C21A C22A 1.508(13) . ?
C23 C25 1.512(5) . ?
C23 C24 1.522(5) . ?
C23 C26 1.538(6) . ?
C27 C30 1.469(7) . ?
C27 C28 1.529(7) . ?
C27 C29 1.562(7) . ?
C31 C32 1.503(8) . ?
Zn' O1' 1.948(2) . ?
Zn' C31' 1.987(3) . ?
Zn' N11' 2.133(3) . ?
Zn' N8' 2.155(2) . ?
O1' C1' 1.326(4) . ?
C1' C6' 1.413(4) . ?
C1' C2' 1.426(5) . ?
C2' C3' 1.391(5) . ?
C2' C23' 1.535(5) . ?
C3' C4' 1.411(5) . ?
C4' C5' 1.392(5) . ?
C4' C27' 1.484(6) . ?
C5' C6' 1.397(5) . ?
C6' C7' 1.507(5) . ?
C7' N8' 1.504(4) . ?
N8' C9' 1.468(6) . ?
N8' C16' 1.480(5) . ?
C9' C10' 1.482(7) . ?
C10' N11' 1.500(4) . ?
N11' C14' 1.485(5) . ?
N11' C12' 1.509(4) . ?
C12' C13' 1.511(7) . ?
C14' C15' 1.498(6) . ?
C16' C17' 1.469(6) . ?
C16' C17B 1.643(10) . ?
C17' N18' 1.453(8) . ?
N18' C21' 1.481(10) . ?
N18' C19' 1.547(10) . ?
C19' C20' 1.545(11) . ?
C21' C22' 1.535(12) . ?
C17B N18B 1.432(12) . ?
N18B C21B 1.426(11) . ?
N18B C19B 1.537(13) . ?
C19B C20B 1.489(14) . ?
C20B C20B 1.93(4) 2_755 ?
C21B C22B 1.529(12) . ?
C23' C26' 1.529(6) . ?
C23' C25' 1.530(5) . ?
C23' C24' 1.551(6) . ?
C27' C30' 1.533(7) . ?
C27' C28' 1.550(6) . ?
C27' C29' 1.580(8) . ?
C31' C32' 1.514(5) . ?
